data_2211171
loop_
_publ_author_name
'Warzecha, Klaus-Dieter'
'Neud\"orfl, J\"org'
'Griesbeck, Axel G.'

_publ_section_title
;
 5,6-Dimethoxy-2-methylisoindole-1,3-dione
;
_journal_coeditor_code RZ2076
_journal_issue 11
_journal_name_full 'Acta Crystallographica Section E'
_journal_page_first o4919
_journal_page_last o4921
_journal_paper_doi 10.1107/S1600536806040888
_journal_volume 62
_journal_year 2006
_chemical_formula_iupac 'C11 H11 N O4'
_chemical_formula_moiety 'C11 H11 N O4'
_chemical_formula_sum 'C11 H11 N O4'
_chemical_formula_weight 221.21
_chemical_melting_point 538
_chemical_name_common
;
4,5-Dimethoxy-N-methylphthalimide
;
_chemical_name_systematic
;
5,6-Dimethoxy-2-methylisoindole-1,3-dione
;
_space_group_IT_number 2
_symmetry_cell_setting triclinic
_symmetry_space_group_name_Hall '-P 1'
_symmetry_space_group_name_H-M 'P -1'
_atom_sites_solution_hydrogens geom
_atom_sites_solution_primary direct
_atom_sites_solution_secondary difmap
_audit_creation_method SHELXL97
_cell_angle_alpha 96.266(4)
_cell_angle_beta 108.402(6)
_cell_angle_gamma 114.087(6)
_cell_formula_units_Z 2
_cell_length_a 7.3142(5)
_cell_length_b 8.3134(11)
_cell_length_c 9.7468(16)
_cell_measurement_reflns_used 2663
_cell_measurement_temperature 100(2)
_cell_measurement_theta_max 26.99
_cell_measurement_theta_min 2.29
_cell_volume 493.64(12)
_computing_cell_refinement 'DENZO (Otwinowski & Minor, 1997)'
_computing_data_collection 'COLLECT (Nonius, 1999)'
_computing_data_reduction DENZO
_computing_molecular_graphics 'SCHAKAL 99 (Keller & Pierrard, 1999)'
_computing_publication_material
;
SHELXL97, PLATON (Spek, 2003) and enCIFer (Allen <i>et al.</i>,
2004)
;
_computing_structure_refinement 'SHELXL97 (Sheldrick, 1997)'
_computing_structure_solution 'SHELXS97 (Sheldrick, 1997)'
_diffrn_ambient_temperature 100(2)
_diffrn_measured_fraction_theta_full 0.964
_diffrn_measured_fraction_theta_max 0.964
_diffrn_measurement_device_type 'Nonius KappaCCD area-detector'
_diffrn_measurement_method '\f and \w'
_diffrn_radiation_monochromator graphite
_diffrn_radiation_source 'fine-focus sealed tube'
_diffrn_radiation_type MoK\a
_diffrn_radiation_wavelength 0.71073
_diffrn_reflns_av_R_equivalents 0.0284
_diffrn_reflns_av_sigmaI/netI 0.0764
_diffrn_reflns_limit_h_max 9
_diffrn_reflns_limit_h_min -9
_diffrn_reflns_limit_k_max 7
_diffrn_reflns_limit_k_min -10
_diffrn_reflns_limit_l_max 12
_diffrn_reflns_limit_l_min -12
_diffrn_reflns_number 2663
_diffrn_reflns_theta_full 26.99
_diffrn_reflns_theta_max 26.99
_diffrn_reflns_theta_min 2.29
_diffrn_standards_number 0
_exptl_absorpt_coefficient_mu 0.115
_exptl_absorpt_correction_type none
_exptl_crystal_colour colourless
_exptl_crystal_density_diffrn 1.488
_exptl_crystal_density_method 'not measured'
_exptl_crystal_description prism
_exptl_crystal_F_000 232
_exptl_crystal_size_max 0.2
_exptl_crystal_size_mid 0.13
_exptl_crystal_size_min 0.1
_refine_diff_density_max 0.262
_refine_diff_density_min -0.248
_refine_ls_extinction_method none
_refine_ls_goodness_of_fit_ref 1.067
_refine_ls_hydrogen_treatment refall
_refine_ls_matrix_type full
_refine_ls_number_parameters 189
_refine_ls_number_reflns 2073
_refine_ls_number_restraints 0
_refine_ls_restrained_S_all 1.067
_refine_ls_R_factor_all 0.0905
_refine_ls_R_factor_gt 0.0517
_refine_ls_shift/su_max 0.001
_refine_ls_shift/su_mean 0.000
_refine_ls_structure_factor_coef Fsqd
_refine_ls_weighting_details 'calc w = 1/[\s^2^(Fo^2^)+(0.0457P)^2^+0.1764P] where P=(Fo^2^+2Fc^2^)/3'
_refine_ls_weighting_scheme calc
_refine_ls_wR_factor_gt 0.1135
_refine_ls_wR_factor_ref 0.1241
_reflns_number_gt 1404
_reflns_number_total 2073
_reflns_threshold_expression I>2\s(I)
_cod_data_source_file rz2076.cif
_cod_data_source_block I
_cod_original_cell_volume 493.64(11)
_cod_original_sg_symbol_H-M P-1
_cod_database_code 2211171
_cod_database_fobs_code 2211171

loop_
_symmetry_equiv_pos_as_xyz
'x, y, z'
'-x, -y, -z'

loop_
_atom_site_type_symbol
_atom_site_label
_atom_site_fract_x
_atom_site_fract_y
_atom_site_fract_z
_atom_site_U_iso_or_equiv
_atom_site_adp_type
_atom_site_calc_flag
_atom_site_occupancy
O O1 0.3600(3) 0.7240(2) 0.65825(19) 0.0220(4) Uani d 1
O O2 0.6696(3) 1.3477(2) 0.83423(19) 0.0207(4) Uani d 1
O O3 1.1094(2) 1.1852(2) 1.33103(18) 0.0179(4) Uani d 1
O O4 0.9420(2) 0.8394(2) 1.23234(18) 0.0179(4) Uani d 1
N N1 0.4832(3) 1.0381(3) 0.7118(2) 0.0163(5) Uani d 1
C C1 0.4784(4) 0.8761(3) 0.7434(3) 0.0163(5) Uani d 1
C C2 0.6352(4) 1.1911(3) 0.8328(3) 0.0148(5) Uani d 1
C C3 0.7377(3) 1.1215(3) 0.9533(3) 0.0139(5) Uani d 1
C C4 0.8961(4) 1.2165(3) 1.0968(3) 0.0143(5) Uani d 1
C C5 0.9580(3) 1.1142(3) 1.1872(3) 0.0151(5) Uani d 1
C C6 0.8639(4) 0.9214(3) 1.1325(3) 0.0141(5) Uani d 1
C C7 0.7056(4) 0.8294(3) 0.9877(3) 0.0141(5) Uani d 1
C C8 0.6437(3) 0.9333(3) 0.8992(3) 0.0137(5) Uani d 1
C C9 1.1924(4) 1.3765(3) 1.4001(3) 0.0232(6) Uani d 1
C C10 0.8318(4) 0.6425(3) 1.1922(3) 0.0227(6) Uani d 1
C C11 0.3379(4) 1.0457(4) 0.5728(3) 0.0212(6) Uani d 1
H H4 0.964(3) 1.347(3) 1.128(2) 0.010(6) Uiso d 1
H H7 0.637(3) 0.699(3) 0.946(3) 0.010(6) Uiso d 1
H H9A 1.298(4) 1.403(3) 1.507(3) 0.031(7) Uiso d 1
H H9B 1.274(4) 1.455(3) 1.344(3) 0.019(6) Uiso d 1
H H9C 1.071(4) 1.405(3) 1.394(3) 0.029(7) Uiso d 1
H H10A 0.839(4) 0.591(3) 1.097(3) 0.028(7) Uiso d 1
H H10B 0.670(5) 0.599(4) 1.179(3) 0.042(8) Uiso d 1
H H10C 0.905(4) 0.610(3) 1.283(3) 0.034(8) Uiso d 1
H H11A 0.263(4) 0.928(4) 0.495(3) 0.025(7) Uiso d 1
H H11B 0.428(4) 1.144(4) 0.538(3) 0.036(8) Uiso d 1
H H11C 0.227(5) 1.074(4) 0.595(3) 0.049(9) Uiso d 1

loop_
_atom_site_aniso_label
_atom_site_aniso_U_11
_atom_site_aniso_U_22
_atom_site_aniso_U_33
_atom_site_aniso_U_12
_atom_site_aniso_U_13
_atom_site_aniso_U_23
O1 0.0218(9) 0.0191(10) 0.0162(10) 0.0071(8) 0.0021(8) -0.0009(8)
O2 0.0228(9) 0.0194(10) 0.0210(10) 0.0113(8) 0.0065(8) 0.0097(8)
O3 0.0208(9) 0.0147(9) 0.0114(9) 0.0079(7) -0.0008(7) 0.0023(7)
O4 0.0221(9) 0.0150(9) 0.0159(9) 0.0098(7) 0.0044(7) 0.0065(7)
N1 0.0158(10) 0.0203(11) 0.0115(11) 0.0095(9) 0.0023(9) 0.0050(9)
C1 0.0148(12) 0.0218(14) 0.0159(13) 0.0104(11) 0.0078(11) 0.0057(11)
C2 0.0126(11) 0.0187(13) 0.0149(13) 0.0076(10) 0.0068(10) 0.0066(10)
C3 0.0136(12) 0.0189(13) 0.0119(13) 0.0097(10) 0.0051(10) 0.0062(10)
C4 0.0157(12) 0.0128(13) 0.0144(13) 0.0067(10) 0.0059(11) 0.0040(10)
C5 0.0129(12) 0.0180(13) 0.0127(13) 0.0069(10) 0.0039(10) 0.0024(10)
C6 0.0159(11) 0.0180(13) 0.0136(13) 0.0106(10) 0.0068(11) 0.0087(10)
C7 0.0170(12) 0.0116(12) 0.0144(13) 0.0070(10) 0.0069(11) 0.0032(10)
C8 0.0128(11) 0.0169(13) 0.0118(13) 0.0074(10) 0.0052(10) 0.0030(10)
C9 0.0263(15) 0.0134(14) 0.0185(15) 0.0061(11) 0.0007(13) 0.0007(11)
C10 0.0300(15) 0.0159(14) 0.0222(16) 0.0119(12) 0.0075(13) 0.0088(12)
C11 0.0216(13) 0.0317(16) 0.0108(14) 0.0158(13) 0.0015(11) 0.0088(12)

loop_
_atom_type_symbol
_atom_type_description
_atom_type_scat_dispersion_real
_atom_type_scat_dispersion_imag
_atom_type_scat_source
C C 0.0033 0.0016 'International Tables Vol C Tables 4.2.6.8 and 6.1.1.4'
H H 0.0000 0.0000 'International Tables Vol C Tables 4.2.6.8 and 6.1.1.4'
N N 0.0061 0.0033 'International Tables Vol C Tables 4.2.6.8 and 6.1.1.4'
O O 0.0106 0.0060 'International Tables Vol C Tables 4.2.6.8 and 6.1.1.4'

loop_
_geom_angle_atom_site_label_1
_geom_angle_atom_site_label_2
_geom_angle_atom_site_label_3
_geom_angle
C5 O3 C9 117.38(18)
C6 O4 C10 117.26(19)
C2 N1 C1 111.78(19)
C2 N1 C11 123.6(2)
C1 N1 C11 124.5(2)
O1 C1 N1 125.3(2)
O1 C1 C8 129.1(2)
N1 C1 C8 105.66(19)
O2 C2 N1 124.6(2)
O2 C2 C3 129.2(2)
N1 C2 C3 106.12(19)
C4 C3 C8 122.5(2)
C4 C3 C2 129.6(2)
C8 C3 C2 107.9(2)
C3 C4 C5 117.1(2)
C3 C4 H4 119.9(13)
C5 C4 H4 122.9(13)
O3 C5 C4 124.7(2)
O3 C5 C6 114.38(19)
C4 C5 C6 120.9(2)
O4 C6 C7 124.6(2)
O4 C6 C5 114.6(2)
C7 C6 C5 120.9(2)
C6 C7 C8 117.6(2)
C6 C7 H7 124.0(13)
C8 C7 H7 118.5(13)
C3 C8 C7 121.1(2)
C3 C8 C1 108.53(19)
C7 C8 C1 130.4(2)
O3 C9 H9A 105.9(15)
O3 C9 H9B 110.2(13)
H9A C9 H9B 109(2)
O3 C9 H9C 110.6(15)
H9A C9 H9C 114(2)
H9B C9 H9C 106(2)
O4 C10 H10A 110.1(15)
O4 C10 H10B 108.2(15)
H10A C10 H10B 111(2)
O4 C10 H10C 104.9(15)
H10A C10 H10C 115(2)
H10B C10 H10C 108(2)
N1 C11 H11A 110.5(15)
N1 C11 H11B 107.7(16)
H11A C11 H11B 110(2)
N1 C11 H11C 108.4(17)
H11A C11 H11C 110(2)
H11B C11 H11C 111(2)

loop_
_geom_bond_atom_site_label_1
_geom_bond_atom_site_label_2
_geom_bond_distance
O1 C1 1.209(3)
O2 C2 1.218(3)
O3 C5 1.358(3)
O3 C9 1.439(3)
O4 C6 1.360(3)
O4 C10 1.437(3)
N1 C2 1.391(3)
N1 C1 1.403(3)
N1 C11 1.461(3)
C1 C8 1.485(3)
C2 C3 1.491(3)
C3 C4 1.382(3)
C3 C8 1.383(3)
C4 C5 1.390(3)
C4 H4 0.95(2)
C5 C6 1.417(3)
C6 C7 1.388(3)
C7 C8 1.389(3)
C7 H7 0.96(2)
C9 H9A 1.01(3)
C9 H9B 1.03(3)
C9 H9C 0.99(2)
C10 H10A 1.01(3)
C10 H10B 1.04(3)
C10 H10C 1.00(3)
C11 H11A 0.99(3)
C11 H11B 0.99(3)
C11 H11C 1.01(3)

loop_
_cod_related_entry_id
_cod_related_entry_database
_cod_related_entry_code
1 ChemSpider 533256
